data_7107927
loop_
_publ_author_name
'Jose-Antonio Garcia-Lopez'
'Maria-Jose Oliva-Madrid'
'Isabel Saura-lamas'
'Delia Bautista'
'Jose Vicente'

_publ_section_title
;
 Insertion of benzyne into the Pd-C bond. Synthesis of unnatural amino
 acid derivatives by sequential insertion of benzyne and CO:
 2,2'-functionalized biaryls containing alkylamino and carboxymethyl
 substituents. Isolation of stable carbopalladated-benzyne intermediates
;
_journal_name_full Chem.Commun.
_journal_page_first 6744
_journal_paper_doi 10.1039/c2cc32975a
_journal_volume 48
_journal_year 2012
_chemical_formula_sum 'C22 H25 Cl N2 Pd'
_chemical_formula_weight 459.29
_chemical_name_systematic
;
?
;
_space_group_IT_number 2
_symmetry_cell_setting triclinic
_symmetry_space_group_name_Hall '-P 1'
_symmetry_space_group_name_H-M 'P -1'
_atom_sites_solution_hydrogens geom
_atom_sites_solution_primary direct
_atom_sites_solution_secondary difmap
_audit_creation_method SHELXL-97
_cell_angle_alpha 73.850(2)
_cell_angle_beta 78.692(2)
_cell_angle_gamma 65.084(2)
_cell_formula_units_Z 2
_cell_length_a 9.2021(7)
_cell_length_b 10.3321(7)
_cell_length_c 11.8365(9)
_cell_measurement_reflns_used 8692
_cell_measurement_temperature 100(2)
_cell_measurement_theta_max 28.60
_cell_measurement_theta_min 2.23
_cell_volume 976.33(13)
_computing_cell_refinement 'Bruker SAINT'
_computing_data_collection 'Bruker SMART'
_computing_data_reduction 'Bruker SAINT'
_computing_molecular_graphics 'Bruker SHELXTL'
_computing_publication_material 'Bruker SHELXTL'
_computing_structure_refinement 'SHELXL-97 (Sheldrick, 1997)'
_computing_structure_solution 'SHELXS-97 (Sheldrick, 1990)'
_diffrn_ambient_temperature 100(2)
_diffrn_detector_area_resol_mean 8.26
_diffrn_measured_fraction_theta_full 0.993
_diffrn_measured_fraction_theta_max 0.914
_diffrn_measurement_device_type 'Bruker SMART APEX'
_diffrn_measurement_method \w-scan
_diffrn_radiation_monochromator graphite
_diffrn_radiation_source 'fine-focus sealed tube'
_diffrn_radiation_type MoK\a
_diffrn_radiation_wavelength 0.71073
_diffrn_reflns_av_R_equivalents 0.0182
_diffrn_reflns_av_sigmaI/netI 0.0228
_diffrn_reflns_limit_h_max 11
_diffrn_reflns_limit_h_min -12
_diffrn_reflns_limit_k_max 13
_diffrn_reflns_limit_k_min -13
_diffrn_reflns_limit_l_max 15
_diffrn_reflns_limit_l_min -15
_diffrn_reflns_number 11858
_diffrn_reflns_theta_full 26.00
_diffrn_reflns_theta_max 28.60
_diffrn_reflns_theta_min 1.80
_exptl_absorpt_coefficient_mu 1.095
_exptl_absorpt_correction_T_max 0.9372
_exptl_absorpt_correction_T_min 0.7988
_exptl_absorpt_correction_type multi-scan
_exptl_absorpt_process_details SADABS
_exptl_crystal_colour colourless
_exptl_crystal_density_diffrn 1.562
_exptl_crystal_density_method 'not measured'
_exptl_crystal_description block
_exptl_crystal_F_000 468
_exptl_crystal_size_max 0.27
_exptl_crystal_size_mid 0.10
_exptl_crystal_size_min 0.06
_refine_diff_density_max 0.506
_refine_diff_density_min -0.458
_refine_diff_density_rms 0.071
_refine_ls_extinction_method none
_refine_ls_goodness_of_fit_ref 1.094
_refine_ls_hydrogen_treatment 'NH2 free with SADI, rigid methyls, others riding'
_refine_ls_matrix_type full
_refine_ls_number_parameters 246
_refine_ls_number_reflns 4558
_refine_ls_number_restraints 1
_refine_ls_restrained_S_all 1.094
_refine_ls_R_factor_all 0.0229
_refine_ls_R_factor_gt 0.0220
_refine_ls_shift/su_max 0.003
_refine_ls_shift/su_mean 0.000
_refine_ls_structure_factor_coef Fsqd
_refine_ls_weighting_details 'calc w=1/[\s^2^(Fo^2^)+(0.0218P)^2^+0.7336P] where P=(Fo^2^+2Fc^2^)/3'
_refine_ls_weighting_scheme calc
_refine_ls_wR_factor_gt 0.0531
_refine_ls_wR_factor_ref 0.0536
_reflns_number_gt 4424
_reflns_number_total 4558
_reflns_threshold_expression >2sigma(I)
_cod_data_source_file c2cc32975a.txt
_cod_data_source_block jaj561s
_cod_original_cell_volume 976.33(12)
_cod_database_code 7107927

loop_
_symmetry_equiv_pos_as_xyz
'x, y, z'
'-x, -y, -z'

loop_
_atom_site_label
_atom_site_type_symbol
_atom_site_fract_x
_atom_site_fract_y
_atom_site_fract_z
_atom_site_U_iso_or_equiv
_atom_site_adp_type
_atom_site_occupancy
_atom_site_symmetry_multiplicity
_atom_site_calc_flag
_atom_site_refinement_flags
Pd1 Pd 0.725291(14) 0.161090(13) 0.861206(10) 0.01273(5) Uani 1 1 d .
Cl1 Cl 0.53304(6) 0.16379(5) 1.03624(4) 0.02186(10) Uani 1 1 d .
N1 N 0.61599(18) 0.07925(16) 0.77912(13) 0.0145(3) Uani 1 1 d D
H01A H 0.578(2) 0.026(2) 0.8319(17) 0.014(5) Uiso 1 1 d D
H01B H 0.685(2) 0.022(2) 0.7386(18) 0.020(5) Uiso 1 1 d D
N2 N 0.84141(17) 0.24085(16) 0.93818(13) 0.0157(3) Uani 1 1 d .
C1 C 0.8803(2) 0.15825(19) 0.71752(15) 0.0141(3) Uani 1 1 d .
C2 C 0.8499(2) 0.28904(19) 0.63197(15) 0.0150(3) Uani 1 1 d .
C3 C 0.7017(2) 0.41797(19) 0.65248(15) 0.0159(3) Uani 1 1 d .
C4 C 0.5495(2) 0.41722(19) 0.65054(15) 0.0160(3) Uani 1 1 d .
C5 C 0.5323(2) 0.29808(19) 0.60934(15) 0.0153(3) Uani 1 1 d .
H5A H 0.6363 0.2474 0.5667 0.018 Uiso 1 1 calc R
H5B H 0.4516 0.3471 0.5507 0.018 Uiso 1 1 calc R
C6 C 0.4846(2) 0.17911(19) 0.69952(15) 0.0157(3) Uani 1 1 d .
C7 C 0.9549(2) 0.2951(2) 0.52987(15) 0.0185(3) Uani 1 1 d .
H7 H 0.9362 0.3852 0.4739 0.022 Uiso 1 1 calc R
C8 C 1.0862(2) 0.1706(2) 0.50958(16) 0.0213(4) Uani 1 1 d .
H8 H 1.1564 0.1751 0.4395 0.026 Uiso 1 1 calc R
C9 C 1.1145(2) 0.0392(2) 0.59230(16) 0.0208(4) Uani 1 1 d .
H9 H 1.2029 -0.0469 0.5779 0.025 Uiso 1 1 calc R
C10 C 1.0134(2) 0.0337(2) 0.69644(16) 0.0181(3) Uani 1 1 d .
H10 H 1.0353 -0.0558 0.7537 0.022 Uiso 1 1 calc R
C11 C 0.4139(2) 0.5371(2) 0.67687(16) 0.0203(4) Uani 1 1 d .
H11 H 0.3100 0.5402 0.6741 0.024 Uiso 1 1 calc R
C12 C 0.4273(2) 0.6522(2) 0.70704(16) 0.0241(4) Uani 1 1 d .
H12 H 0.3331 0.7306 0.7277 0.029 Uiso 1 1 calc R
C13 C 0.5773(3) 0.6528(2) 0.70705(17) 0.0237(4) Uani 1 1 d .
H13 H 0.5868 0.7319 0.7267 0.028 Uiso 1 1 calc R
C14 C 0.7135(2) 0.5370(2) 0.67821(16) 0.0201(4) Uani 1 1 d .
H14 H 0.8166 0.5385 0.6759 0.024 Uiso 1 1 calc R
C15 C 0.4613(2) 0.0856(2) 0.63000(17) 0.0222(4) Uani 1 1 d .
H15A H 0.5611 0.0428 0.5815 0.033 Uiso 1 1 calc R
H15B H 0.3742 0.1469 0.5788 0.033 Uiso 1 1 calc R
H15C H 0.4338 0.0072 0.6851 0.033 Uiso 1 1 calc R
C16 C 0.3319(2) 0.2423(2) 0.77756(17) 0.0220(4) Uani 1 1 d .
H16A H 0.3044 0.1626 0.8304 0.033 Uiso 1 1 calc R
H16B H 0.2436 0.3069 0.7280 0.033 Uiso 1 1 calc R
H16C H 0.3490 0.2983 0.8246 0.033 Uiso 1 1 calc R
C22 C 0.7540(2) 0.3589(2) 0.98484(16) 0.0199(4) Uani 1 1 d .
H22 H 0.6443 0.4116 0.9696 0.024 Uiso 1 1 calc R
C23 C 0.8179(2) 0.4063(2) 1.05401(16) 0.0216(4) Uani 1 1 d .
H23 H 0.7523 0.4908 1.0845 0.026 Uiso 1 1 calc R
C24 C 0.9775(2) 0.3309(2) 1.07921(15) 0.0202(4) Uani 1 1 d .
C25 C 1.0695(2) 0.2142(2) 1.02483(15) 0.0188(4) Uani 1 1 d .
H25 H 1.1808 0.1628 1.0354 0.023 Uiso 1 1 calc R
C26 C 0.9988(2) 0.17317(19) 0.95544(15) 0.0174(3) Uani 1 1 d .
H26 H 1.0640 0.0940 0.9185 0.021 Uiso 1 1 calc R
C27 C 1.0469(3) 0.3690(2) 1.16432(17) 0.0278(4) Uani 1 1 d .
H27A H 0.9963 0.4748 1.1593 0.042 Uiso 1 1 calc R
H27B H 1.1631 0.3397 1.1442 0.042 Uiso 1 1 calc R
H27C H 1.0263 0.3174 1.2449 0.042 Uiso 1 1 calc R

loop_
_atom_site_aniso_label
_atom_site_aniso_U_11
_atom_site_aniso_U_22
_atom_site_aniso_U_33
_atom_site_aniso_U_23
_atom_site_aniso_U_13
_atom_site_aniso_U_12
Pd1 0.01441(7) 0.01391(7) 0.00998(7) -0.00240(5) -0.00015(4) -0.00617(5)
Cl1 0.0292(2) 0.0277(2) 0.0148(2) -0.00794(17) 0.00667(16) -0.01854(19)
N1 0.0157(7) 0.0145(7) 0.0128(7) -0.0027(6) 0.0006(5) -0.0063(6)
N2 0.0175(7) 0.0177(7) 0.0127(7) -0.0027(5) 0.0001(5) -0.0086(6)
C1 0.0146(8) 0.0174(8) 0.0125(8) -0.0038(6) -0.0009(6) -0.0081(6)
C2 0.0149(8) 0.0181(8) 0.0139(8) -0.0038(6) -0.0021(6) -0.0077(7)
C3 0.0200(8) 0.0151(8) 0.0102(8) 0.0002(6) -0.0016(6) -0.0063(7)
C4 0.0195(8) 0.0154(8) 0.0099(7) 0.0000(6) -0.0008(6) -0.0058(7)
C5 0.0149(8) 0.0176(8) 0.0121(8) -0.0022(6) -0.0017(6) -0.0055(6)
C6 0.0145(8) 0.0184(8) 0.0147(8) -0.0035(6) -0.0013(6) -0.0070(7)
C7 0.0191(8) 0.0217(9) 0.0135(8) 0.0008(7) -0.0016(6) -0.0096(7)
C8 0.0165(8) 0.0294(10) 0.0150(8) -0.0035(7) 0.0015(6) -0.0082(7)
C9 0.0169(8) 0.0227(9) 0.0185(9) -0.0050(7) -0.0006(7) -0.0037(7)
C10 0.0188(8) 0.0175(8) 0.0164(8) -0.0015(7) -0.0017(7) -0.0070(7)
C11 0.0195(9) 0.0189(9) 0.0155(8) 0.0011(7) 0.0000(7) -0.0046(7)
C12 0.0305(10) 0.0144(8) 0.0159(9) -0.0016(7) 0.0026(7) -0.0009(7)
C13 0.0377(11) 0.0158(8) 0.0177(9) -0.0044(7) -0.0021(8) -0.0103(8)
C14 0.0259(9) 0.0195(9) 0.0161(8) -0.0020(7) -0.0037(7) -0.0103(7)
C15 0.0243(9) 0.0247(9) 0.0225(9) -0.0055(7) -0.0057(7) -0.0125(8)
C16 0.0173(9) 0.0229(9) 0.0226(9) -0.0041(7) 0.0035(7) -0.0078(7)
C22 0.0179(8) 0.0209(9) 0.0208(9) -0.0067(7) 0.0022(7) -0.0079(7)
C23 0.0256(9) 0.0231(9) 0.0196(9) -0.0103(7) 0.0055(7) -0.0124(8)
C24 0.0286(10) 0.0247(9) 0.0118(8) -0.0016(7) -0.0003(7) -0.0170(8)
C25 0.0198(9) 0.0211(9) 0.0147(8) 0.0014(7) -0.0034(7) -0.0097(7)
C26 0.0186(8) 0.0170(8) 0.0147(8) -0.0021(6) 0.0008(6) -0.0071(7)
C27 0.0390(12) 0.0354(11) 0.0171(9) -0.0056(8) -0.0041(8) -0.0217(9)

loop_
_atom_type_symbol
_atom_type_description
_atom_type_scat_dispersion_real
_atom_type_scat_dispersion_imag
_atom_type_scat_source
C C 0.0033 0.0016 'International Tables Vol C Tables 4.2.6.8 and 6.1.1.4'
H H 0.0000 0.0000 'International Tables Vol C Tables 4.2.6.8 and 6.1.1.4'
N N 0.0061 0.0033 'International Tables Vol C Tables 4.2.6.8 and 6.1.1.4'
Cl Cl 0.1484 0.1585 'International Tables Vol C Tables 4.2.6.8 and 6.1.1.4'
Pd Pd -0.9988 1.0072 'International Tables Vol C Tables 4.2.6.8 and 6.1.1.4'

loop_
_geom_angle_atom_site_label_1
_geom_angle_atom_site_label_2
_geom_angle_atom_site_label_3
_geom_angle
C1 Pd1 N2 90.94(6)
C1 Pd1 N1 86.93(6)
N2 Pd1 N1 177.82(6)
C1 Pd1 Cl1 179.27(5)
N2 Pd1 Cl1 89.78(4)
N1 Pd1 Cl1 92.34(4)
C6 N1 Pd1 121.36(11)
C26 N2 C22 117.50(15)
C26 N2 Pd1 123.39(12)
C22 N2 Pd1 118.76(12)
C10 C1 C2 118.74(16)
C10 C1 Pd1 123.96(13)
C2 C1 Pd1 117.28(12)
C7 C2 C1 120.21(16)
C7 C2 C3 121.85(16)
C1 C2 C3 117.92(15)
C14 C3 C4 120.13(16)
C14 C3 C2 119.97(16)
C4 C3 C2 119.86(16)
C11 C4 C3 117.74(17)
C11 C4 C5 120.64(16)
C3 C4 C5 121.34(15)
C4 C5 C6 120.27(14)
N1 C6 C16 107.65(14)
N1 C6 C15 107.37(14)
C16 C6 C15 109.79(15)
N1 C6 C5 111.46(13)
C16 C6 C5 112.87(15)
C15 C6 C5 107.58(14)
C8 C7 C2 120.49(16)
C7 C8 C9 119.69(17)
C8 C9 C10 120.05(17)
C9 C10 C1 120.74(16)
C12 C11 C4 121.57(18)
C13 C12 C11 120.18(17)
C12 C13 C14 119.32(18)
C13 C14 C3 120.98(18)
N2 C22 C23 122.54(17)
C22 C23 C24 120.29(17)
C23 C24 C25 116.72(16)
C23 C24 C27 121.98(18)
C25 C24 C27 121.27(18)
C26 C25 C24 120.05(17)
N2 C26 C25 122.64(17)

loop_
_geom_bond_atom_site_label_1
_geom_bond_atom_site_label_2
_geom_bond_distance
Pd1 C1 1.9920(17)
Pd1 N2 2.0476(15)
Pd1 N1 2.0561(15)
Pd1 Cl1 2.4446(5)
N1 C6 1.506(2)
N2 C26 1.346(2)
N2 C22 1.346(2)
C1 C10 1.396(2)
C1 C2 1.400(2)
C2 C7 1.396(2)
C2 C3 1.488(2)
C3 C14 1.397(2)
C3 C4 1.409(2)
C4 C11 1.396(2)
C4 C5 1.519(2)
C5 C6 1.544(2)
C6 C16 1.519(2)
C6 C15 1.530(2)
C7 C8 1.386(3)
C8 C9 1.390(3)
C9 C10 1.394(3)
C11 C12 1.390(3)
C12 C13 1.383(3)
C13 C14 1.384(3)
C22 C23 1.382(3)
C23 C24 1.390(3)
C24 C25 1.394(3)
C24 C27 1.504(3)
C25 C26 1.383(2)

loop_
_geom_hbond_atom_site_label_D
_geom_hbond_atom_site_label_H
_geom_hbond_atom_site_label_A
_geom_hbond_distance_DH
_geom_hbond_distance_HA
_geom_hbond_distance_DA
_geom_hbond_angle_DHA
_geom_hbond_site_symmetry_A
N1 H01A Cl1 0.841(17) 2.581(17) 3.4112(16) 169.5(19) 2_657

loop_
_geom_torsion_atom_site_label_1
_geom_torsion_atom_site_label_2
_geom_torsion_atom_site_label_3
_geom_torsion_atom_site_label_4
_geom_torsion
C1 Pd1 N1 C6 -88.69(13)
N2 Pd1 N1 C6 -101.3(15)
Cl1 Pd1 N1 C6 91.21(12)
C1 Pd1 N2 C26 -56.73(14)
N1 Pd1 N2 C26 -44.1(15)
Cl1 Pd1 N2 C26 123.37(13)
C1 Pd1 N2 C22 130.17(14)
N1 Pd1 N2 C22 142.8(14)
Cl1 Pd1 N2 C22 -49.73(13)
N2 Pd1 C1 C10 97.82(15)
N1 Pd1 C1 C10 -81.70(15)
Cl1 Pd1 C1 C10 -90(4)
N2 Pd1 C1 C2 -83.83(13)
N1 Pd1 C1 C2 96.65(13)
Cl1 Pd1 C1 C2 89(4)
C10 C1 C2 C7 -2.4(2)
Pd1 C1 C2 C7 179.16(13)
C10 C1 C2 C3 176.10(16)
Pd1 C1 C2 C3 -2.3(2)
C7 C2 C3 C14 -71.5(2)
C1 C2 C3 C14 110.03(19)
C7 C2 C3 C4 111.0(2)
C1 C2 C3 C4 -67.5(2)
C14 C3 C4 C11 -1.0(2)
C2 C3 C4 C11 176.45(16)
C14 C3 C4 C5 172.92(15)
C2 C3 C4 C5 -9.6(2)
C11 C4 C5 C6 -79.1(2)
C3 C4 C5 C6 107.08(19)
Pd1 N1 C6 C16 -76.03(16)
Pd1 N1 C6 C15 165.82(11)
Pd1 N1 C6 C5 48.25(17)
C4 C5 C6 N1 -68.0(2)
C4 C5 C6 C16 53.3(2)
C4 C5 C6 C15 174.53(15)
C1 C2 C7 C8 2.8(3)
C3 C2 C7 C8 -175.63(17)
C2 C7 C8 C9 -0.8(3)
C7 C8 C9 C10 -1.5(3)
C8 C9 C10 C1 1.9(3)
C2 C1 C10 C9 0.1(3)
Pd1 C1 C10 C9 178.39(13)
C3 C4 C11 C12 -1.6(3)
C5 C4 C11 C12 -175.62(16)
C4 C11 C12 C13 2.6(3)
C11 C12 C13 C14 -0.8(3)
C12 C13 C14 C3 -1.8(3)
C4 C3 C14 C13 2.8(3)
C2 C3 C14 C13 -174.69(16)
C26 N2 C22 C23 -3.7(3)
Pd1 N2 C22 C23 169.77(14)
N2 C22 C23 C24 -0.7(3)
C22 C23 C24 C25 4.4(3)
C22 C23 C24 C27 -173.41(18)
C23 C24 C25 C26 -3.7(3)
C27 C24 C25 C26 174.11(17)
C22 N2 C26 C25 4.4(3)
Pd1 N2 C26 C25 -168.73(13)
C24 C25 C26 N2 -0.7(3)
